data_2106483
loop_
_publ_author_name
'Berglund, B.'
'Tellgren, R.'
'Thomas, J.O.'

_publ_section_title
;
 Hydrogen bond studies. CXVI. A neutron diffraction study of the structure
 of sodium perchlorate monohydrate, Na Cl O4 * H2 O, at 298 K
;
_journal_name_full 'Acta Crystallographica B (24,1968-38,1982)'
_journal_page_first 2444
_journal_page_last 2449
_journal_volume 32
_journal_year 1976
_chemical_formula_sum 'Cl H2 Na O5'
_chemical_name_systematic 'Na (Cl O4) (H2 O)'
_space_group_IT_number 15
_symmetry_space_group_name_Hall '-C 2yc'
_symmetry_space_group_name_H-M 'C 1 2/c 1'
_cell_angle_alpha 90
_cell_angle_beta 110.666
_cell_angle_gamma 90
_cell_formula_units_Z 8
_cell_length_a 15.5422
_cell_length_b 5.5399
_cell_length_c 11.0455
_cell_volume 889.846
_citation_journal_id_ASTM ACBCAR
_cod_data_source_file Berglund_ACBCAR_1976_1289.cif
_cod_data_source_block H2Cl1Na1O5
_cod_original_cell_volume 889.8461
_cod_original_formula_sum 'H2 Cl1 Na1 O5'
_cod_database_code 2106483

loop_
_symmetry_equiv_pos_as_xyz
x,y,z
-x,y,-z+1/2
-x,-y,-z
x,-y,z-1/2
x+1/2,y+1/2,z
-x+1/2,y+1/2,-z+1/2
-x+1/2,-y+1/2,-z
x+1/2,-y+1/2,z-1/2

loop_
_atom_site_label
_atom_site_type_symbol
_atom_site_fract_x
_atom_site_fract_y
_atom_site_fract_z
_atom_site_occupancy
_atom_site_U_iso_or_equiv
O5 O-2 0.37459 0.02583 0.0502 1 0.0
O3 O-2 0.06632 0.17933 0.15051 1 0.0
O4 O-2 0.07566 -0.24353 0.15702 1 0.0
O1 O-2 0.16736 -0.01651 0.33135 1 0.0
H1 H+1 0.39217 0.0327 -0.01963 1 0.0
H2 H+1 0.35617 0.18245 0.06118 1 0.0
Na1 Na+1 0.25 0.25 0.5 1 0.0
Cl1 Cl+7 0.12545 -0.02268 0.19349 1 0.0
O2 O-2 0.19395 -0.01156 0.13581 1 0.0
Na2 Na+1 0 0.46481 0.25 1 0.0
